data_9004707
loop_
_publ_author_name
'Grice, J. D.'
'Gault, R. A.'
'Van Velthuizen, J.'
'Pratt, A.'

_publ_section_title
;
 Walkerite, a new borate mineral species in an evaporitic sequence from
 Sussex, New Brunswick, Canada
;
_journal_name_full 'The Canadian Mineralogist'
_journal_page_first 1675
_journal_page_last 1686
_journal_paper_doi 10.2113/gscanmin.40.6.1675
_journal_volume 40
_journal_year 2002
_chemical_compound_source 'Sussex, New Brunswick, Canada'
_chemical_formula_sum 'B26 Ca8 Cl3 H52 Mg O72'
_chemical_name_mineral Walkerite
_space_group_IT_number 32
_symmetry_space_group_name_Hall 'P 2 -2ab'
_symmetry_space_group_name_H-M 'P b a 2'
_cell_angle_alpha 90
_cell_angle_beta 90
_cell_angle_gamma 90
_cell_formula_units_Z 2
_cell_length_a 15.5484
_cell_length_b 22.6720
_cell_length_c 8.7722
_cell_volume 3092.317
_database_code_amcsd 0005800
_exptl_crystal_density_diffrn 2.080
_cod_original_formula_sum 'Ca8 Mg Cl3 B26 O72 H52'
_cod_database_code 9004707

loop_
_space_group_symop_operation_xyz
x,y,z
1/2+x,1/2-y,z
1/2-x,1/2+y,z
-x,-y,z

loop_
_atom_site_aniso_label
_atom_site_aniso_U_11
_atom_site_aniso_U_22
_atom_site_aniso_U_33
_atom_site_aniso_U_12
_atom_site_aniso_U_13
_atom_site_aniso_U_23
Ca1 0.02080 0.01150 0.01190 0.00020 -0.00100 -0.00040
Ca2 0.01580 0.01480 0.01070 -0.00160 0.00100 -0.00020
Ca3 0.02080 0.01340 0.01190 -0.00050 0.00140 -0.00070
Ca4 0.01520 0.03000 0.01060 -0.00320 -0.00040 0.00260
Mg1 0.01230 0.02350 0.01210 -0.00230 0.00000 0.00000
Cl1 0.03900 0.03670 0.04350 0.00760 -0.01730 -0.00890
Cl2 0.05090 0.04770 0.03500 0.01870 0.00000 0.00000
B1 0.02330 0.01860 0.01000 -0.00100 0.00010 0.00140
B2 0.00820 0.01700 0.01570 -0.00180 0.00580 0.00000
B3 0.01140 0.01480 0.01790 -0.00110 -0.00130 0.00290
B4 0.01070 0.01410 0.01570 -0.00090 -0.00140 -0.00170
B5 0.01600 0.01760 0.01520 0.00020 -0.00190 0.00070
B6 0.01640 0.01530 0.01260 0.00140 -0.00660 -0.00130
B7 0.02120 0.01890 0.00840 0.00190 -0.00350 0.00050
B8 0.01210 0.02370 0.00800 -0.00220 -0.00130 -0.00260
B9 0.02380 0.01220 0.00480 -0.00320 0.00290 -0.00450
B10 0.03800 0.01140 0.01320 -0.00840 -0.00230 -0.00060
B11 0.02250 0.01090 0.01120 0.00020 0.00470 -0.00030
B12 0.01490 0.01610 0.01020 0.00260 -0.00460 -0.00350
B13 0.01180 0.03730 0.01170 0.00270 -0.00020 0.00670
O1 0.02320 0.00950 0.01040 0.00010 0.00230 -0.00010
O2 0.03430 0.01770 0.01000 -0.00100 -0.00400 0.00220
O3 0.06190 0.01060 0.01360 -0.00600 0.00490 -0.00080
O4 0.02220 0.01090 0.01010 0.00000 -0.00310 0.00080
O-H5 0.03250 0.01100 0.01880 -0.00020 -0.00530 0.00220
O6 0.01710 0.00820 0.01370 -0.00050 -0.00220 -0.00180
O7 0.01330 0.01700 0.01560 0.00400 -0.00140 0.00060
O8 0.01350 0.03700 0.00880 -0.00050 0.00410 0.00060
O9 0.01490 0.02780 0.00960 0.00270 0.00160 -0.00040
O10 0.02980 0.01280 0.01140 -0.00410 0.00200 0.00090
O11 0.01900 0.01280 0.01220 -0.00040 -0.00010 0.00070
O12 0.02220 0.01270 0.01160 0.00090 -0.00340 -0.00520
O13 0.01480 0.01990 0.00800 -0.00090 0.00110 0.00010
O14 0.01530 0.05440 0.01120 -0.01080 -0.00220 0.00500
O15 0.01390 0.02590 0.01150 0.00320 -0.00330 -0.00210
O16 0.02240 0.01450 0.00920 -0.00260 0.00120 0.00340
O17 0.02490 0.01210 0.01340 -0.00300 0.00410 0.00000
O-H18 0.03430 0.02220 0.01500 -0.00920 0.00580 0.00160
O-H19 0.03040 0.01690 0.01260 0.00040 -0.00130 -0.00240
O-H20 0.02180 0.02140 0.02190 -0.00440 -0.00410 -0.00260
O-H21 0.01800 0.03070 0.01070 -0.00720 -0.00230 -0.00060
O-H22 0.03680 0.02690 0.01880 0.01110 -0.00160 0.00130
O-H23 0.01270 0.02260 0.01240 -0.00220 0.00470 0.00120
O-H24 0.03820 0.05400 0.02830 -0.02770 -0.00150 0.01180
O-H25 0.06280 0.01120 0.01380 0.00720 -0.00180 0.00370
O26 0.01770 0.01160 0.01310 0.00050 0.00000 -0.00330
O-H27 0.01280 0.01990 0.02250 -0.00660 -0.00010 -0.00050
O-H28 0.01440 0.03090 0.01200 0.00070 0.00300 0.00280
O-H29 0.03950 0.02890 0.03350 -0.00900 0.00860 -0.00670
Wat1 0.03330 0.04550 0.03630 0.01080 0.00170 0.00330
Wat2 0.03260 0.03180 0.03170 0.00240 0.00470 0.00570
Wat3 0.02630 0.03220 0.05790 0.00240 -0.00400 0.00530
Wat4 0.03360 0.05820 0.04320 0.00540 -0.00060 0.01500
Wat5 0.05770 0.03350 0.04880 0.00040 0.03170 0.00060
Wat6 0.05150 0.11700 0.04380 0.01340 0.00060 -0.02240
Wat7 0.08280 0.08620 0.05620 -0.02510 -0.00380 -0.00050

loop_
_atom_site_label
_atom_site_fract_x
_atom_site_fract_y
_atom_site_fract_z
_atom_site_U_iso_or_equiv
_atom_site_type_symbol
_atom_site_attached_hydrogens
Ca1 0.22032 0.11193 0.61180 0.01470 Ca 0
Ca2 0.34082 0.35920 0.50240 0.01370 Ca 0
Ca3 0.23942 0.41866 0.11490 0.01540 Ca 0
Ca4 0.11625 0.16220 0.00000 0.01860 Ca 0
Mg1 0.00000 0.00000 0.05290 0.01600 Mg 0
Cl1 0.52790 0.19194 0.67880 0.03970 Cl 0
Cl2 0.50000 0.00000 0.78650 0.04450 Cl 0
B1 0.21990 0.06360 0.22960 0.01730 B 0
B2 0.19660 0.27430 0.28390 0.01360 B 0
B3 -0.08980 0.12530 -0.11840 0.01470 B 0
B4 0.25650 0.46650 0.72960 0.01350 B 0
B5 0.05260 0.14470 0.38200 0.01630 B 0
B6 0.25100 0.25400 0.74540 0.01480 B 0
B7 0.21390 -0.00860 0.45650 0.01620 B 0
B8 0.01680 0.12150 0.65460 0.01460 B 0
B9 0.25590 0.36190 0.80980 0.01360 B 0
B10 0.29960 0.53360 -0.04700 0.02080 B 0
B11 0.29380 0.22900 0.47750 0.01480 B 0
B12 0.20460 0.16920 0.30440 0.01380 B 0
B13 -0.04720 0.11410 0.16360 0.02030 B 0
O1 0.21000 0.12210 0.19170 0.01440 O 0
O2 0.22390 0.04800 0.37860 0.02060 O 0
O3 0.27690 0.52290 0.11550 0.02870 O 0
O4 0.24320 0.28000 0.41340 0.01440 O 0
O-H5 0.16700 0.32600 0.21440 0.02080 O 1
O6 0.17970 0.22190 0.21610 0.01300 O 0
O7 -0.17490 0.12900 -0.07910 0.01530 O 0
O8 -0.03080 0.12370 -0.00160 0.01980 O 0
O9 0.43330 0.37740 0.73280 0.01740 O 0
O10 0.25740 0.48370 -0.12020 0.01800 O 0
O11 0.25220 0.40850 0.69480 0.01470 O 0
O12 0.23990 0.00650 0.61360 0.01550 O 0
O13 0.13600 0.15610 0.41800 0.01420 O 0
O14 0.02920 0.14130 0.23260 0.02700 O 0
O15 0.49480 0.36390 0.49730 0.01710 O 0
O16 0.26300 0.21250 0.63470 0.01540 O 0
O17 0.27190 0.30940 0.72000 0.01680 O 0
O-H18 0.21830 0.23390 0.88470 0.02380 O 1
O-H19 0.26180 -0.05750 0.38440 0.02000 O 1
O-H20 0.12380 -0.02920 0.45850 0.02170 O 1
O-H21 0.07940 0.16250 0.72700 0.01980 O 1
O-H22 0.06070 0.06410 0.65680 0.02750 O 1
O-H23 0.17850 0.35960 -0.09590 0.01590 O 1
O-H24 0.39240 0.53240 -0.06130 0.04020 O 1
O-H25 0.22850 0.09100 0.88950 0.02920 O 1
O26 0.28430 0.17620 0.38640 0.01410 O 0
O-H27 0.38060 0.25300 0.48010 0.01840 O 1
O-H28 0.37110 0.36090 0.22200 0.01910 O 1
O-H29 0.44680 0.44950 0.19140 0.03400 O 1
Wat1 0.09690 0.46210 0.11240 0.03840 O 2
Wat2 0.04360 0.25870 0.00770 0.03210 O 2
Wat3 0.37440 0.09920 0.63580 0.03880 O 2
Wat4 0.42770 -0.07480 0.48680 0.04500 O 2
Wat5 -0.11230 0.26020 0.15140 0.04660 O 2
Wat6 0.07780 0.57320 0.28620 0.07070 O 2
Wat7 0.39200 0.12210 0.99430 0.07510 O 2

loop_
_cod_changelog_entry_id
_cod_changelog_entry_author
_cod_changelog_entry_date
_cod_changelog_entry_text
1
;cod-tools version 3.8.0
Id: cif_guess_AMCSD_atom_types 9574 2023-05-10 09:00:05Z saulius
;
2023-05-10T18:49:30+03:00
;Derived atom types and hydrogen counts
from atom names that follow the AMCSD naming convention
(Wat == water, O-H == hydroxyl).
;
2
;cod-tools version 3.10.1
Id: cif_fix_AMCSD_aniso_labels 10200 2024-08-01 14:09:44Z saulius
;
2024-08-02T12:20:43+03:00
;Changed the following '_atom_site_aniso_label' values:
'OH5' -> 'O-H5'
'OH18' -> 'O-H18'
'OH19' -> 'O-H19'
'OH20' -> 'O-H20'
'OH21' -> 'O-H21'
'OH22' -> 'O-H22'
'OH23' -> 'O-H23'
'OH24' -> 'O-H24'
'OH25' -> 'O-H25'
'OH27' -> 'O-H27'
'OH28' -> 'O-H28'
'OH29' -> 'O-H29'
;

loop_
_cod_related_entry_id
_cod_related_entry_database
_cod_related_entry_code
1 AMCSD 0005800
